data_4500710
loop_
_publ_author_name
'Wang, Xinjiao'
'Vogel, Carola S.'
'Heinemann, Frank W.'
'Wasserscheid, Peter'
'Meyer, Karsten'

_publ_section_title
;
 Solid-State Structures of Double-Long-Chain Imidazolium Ionic Liquids:
 Influence of Anion Shape on Cation Geometry and Crystal Packing
;
_journal_issue 5
_journal_name_full 'Crystal Growth &amp; Design'
_journal_page_first 1974
_journal_paper_doi 10.1021/cg200169u
_journal_volume 11
_journal_year 2011
_chemical_formula_moiety 'C27 H53 N2, I'
_chemical_formula_sum 'C27 H53 I N2'
_chemical_formula_weight 532.61
_chemical_name_systematic
; 
 ? 
;
_space_group_IT_number 2
_symmetry_cell_setting triclinic
_symmetry_space_group_name_Hall '-P 1'
_symmetry_space_group_name_H-M 'P -1'
_atom_sites_solution_hydrogens geom
_atom_sites_solution_primary direct
_atom_sites_solution_secondary difmap
_audit_creation_method SHELXL-97
_cell_angle_alpha 93.251(5)
_cell_angle_beta 94.148(5)
_cell_angle_gamma 99.009(8)
_cell_formula_units_Z 4
_cell_length_a 8.5027(8)
_cell_length_b 8.6975(8)
_cell_length_c 40.9499(11)
_cell_measurement_reflns_used 198
_cell_measurement_temperature 150(2)
_cell_measurement_theta_max 20.00
_cell_measurement_theta_min 6.00
_cell_volume 2976.0(4)
_computing_cell_refinement 'EVALCCD (Duisenberg, 2003)'
_computing_data_collection 'COLLECT (Bruker-Nonius, 2002)'
_computing_data_reduction 'EVALCCD (Duisenberg, 2003)'
_computing_molecular_graphics 'SHELXTL 6.12 (Bruker AXS, 2002)'
_computing_publication_material 'SHELXTL 6.12 (Bruker AXS, 2002)'
_computing_structure_refinement 'SHELXTL 6.12 (Bruker AXS, 2002)'
_computing_structure_solution 'SHELXTL 6.12 (Bruker AXS, 2002)'
_diffrn_ambient_temperature 150(2)
_diffrn_detector_area_resol_mean 9
_diffrn_measured_fraction_theta_full 0.997
_diffrn_measured_fraction_theta_max 0.997
_diffrn_measurement_device_type 'Bruker-Nonius KappaCCD'
_diffrn_measurement_method
;
 \f- and \w-rotations with 0.60 \% and 33 sec per frame
;
_diffrn_radiation_monochromator graphite
_diffrn_radiation_source 'fine-focus sealed tube'
_diffrn_radiation_type MoK\a
_diffrn_radiation_wavelength 0.71073
_diffrn_reflns_av_R_equivalents 0.0559
_diffrn_reflns_av_sigmaI/netI 0.0333
_diffrn_reflns_limit_h_max 10
_diffrn_reflns_limit_h_min -10
_diffrn_reflns_limit_k_max 11
_diffrn_reflns_limit_k_min -11
_diffrn_reflns_limit_l_max 52
_diffrn_reflns_limit_l_min -52
_diffrn_reflns_number 91279
_diffrn_reflns_theta_full 27.10
_diffrn_reflns_theta_max 27.10
_diffrn_reflns_theta_min 3.12
_exptl_absorpt_coefficient_mu 1.090
_exptl_absorpt_correction_T_max 0.830
_exptl_absorpt_correction_T_min 0.728
_exptl_absorpt_correction_type multi-scan
_exptl_absorpt_process_details 'SADABS, Bruker-AXS, 2002'
_exptl_crystal_colour colorless
_exptl_crystal_density_diffrn 1.189
_exptl_crystal_density_method 'not measured'
_exptl_crystal_description block
_exptl_crystal_F_000 1128
_exptl_crystal_size_max 0.25
_exptl_crystal_size_mid 0.20
_exptl_crystal_size_min 0.17
_refine_diff_density_max 0.640
_refine_diff_density_min -0.448
_refine_diff_density_rms 0.062
_refine_ls_extinction_method none
_refine_ls_goodness_of_fit_ref 1.093
_refine_ls_hydrogen_treatment constr
_refine_ls_matrix_type full
_refine_ls_number_parameters 545
_refine_ls_number_reflns 13082
_refine_ls_number_restraints 0
_refine_ls_restrained_S_all 1.093
_refine_ls_R_factor_all 0.0319
_refine_ls_R_factor_gt 0.0276
_refine_ls_shift/su_max 0.008
_refine_ls_shift/su_mean 0.000
_refine_ls_structure_factor_coef Fsqd
_refine_ls_weighting_details 'calc w=1/[\s^2^(Fo^2^)+(0.0238P)^2^+1.2673P] where P=(Fo^2^+2Fc^2^)/3'
_refine_ls_weighting_scheme calc
_refine_ls_wR_factor_gt 0.0671
_refine_ls_wR_factor_ref 0.0691
_reflns_number_gt 11792
_reflns_number_total 13082
_reflns_threshold_expression >2sigma(I)
_cod_data_source_file cg200169u_si_001.cif
_cod_data_source_block xw0905
_cod_original_sg_symbol_Hall -P1
_cod_original_sg_symbol_H-M P-1
_cod_database_code 4500710

loop_
_symmetry_equiv_pos_as_xyz
'x, y, z'
'-x, -y, -z'

loop_
_atom_site_label
_atom_site_type_symbol
_atom_site_fract_x
_atom_site_fract_y
_atom_site_fract_z
_atom_site_U_iso_or_equiv
_atom_site_adp_type
_atom_site_occupancy
_atom_site_symmetry_multiplicity
_atom_site_calc_flag
_atom_site_refinement_flags
I1 I 0.590087(15) 0.426356(14) 0.787200(3) 0.03444(4) Uani 1 1 d .
I2 I 0.889797(16) 0.757628(15) 0.702449(4) 0.04161(5) Uani 1 1 d .
N1 N 0.54071(17) 0.89311(17) 0.76551(4) 0.0294(3) Uani 1 1 d .
N2 N 0.40577(17) 0.79892(16) 0.72011(3) 0.0271(3) Uani 1 1 d .
C1 C 0.5205(2) 0.7763(2) 0.74241(4) 0.0283(3) Uani 1 1 d .
H1A H 0.5780 0.6911 0.7419 0.034 Uiso 1 1 calc R
C2 C 0.3522(2) 0.9354(2) 0.72934(5) 0.0340(4) Uani 1 1 d .
H2A H 0.2711 0.9798 0.7179 0.041 Uiso 1 1 calc R
C3 C 0.4367(2) 0.9939(2) 0.75767(5) 0.0356(4) Uani 1 1 d .
H3A H 0.4262 1.0873 0.7699 0.043 Uiso 1 1 calc R
C4 C 0.6542(2) 0.9075(2) 0.79489(5) 0.0353(4) Uani 1 1 d .
H4A H 0.7128 1.0157 0.7980 0.042 Uiso 1 1 calc R
H4B H 0.7331 0.8368 0.7916 0.042 Uiso 1 1 calc R
C5 C 0.5700(2) 0.8675(2) 0.82556(4) 0.0325(4) Uani 1 1 d .
H5A H 0.5075 0.7611 0.8221 0.039 Uiso 1 1 calc R
H5B H 0.4947 0.9413 0.8295 0.039 Uiso 1 1 calc R
C6 C 0.6885(2) 0.8756(2) 0.85552(5) 0.0342(4) Uani 1 1 d .
H6A H 0.7546 0.9805 0.8581 0.041 Uiso 1 1 calc R
H6B H 0.7607 0.7984 0.8519 0.041 Uiso 1 1 calc R
C7 C 0.6074(2) 0.8436(2) 0.88706(5) 0.0346(4) Uani 1 1 d .
H7A H 0.5253 0.9118 0.8892 0.041 Uiso 1 1 calc R
H7B H 0.5525 0.7340 0.8855 0.041 Uiso 1 1 calc R
C8 C 0.7241(2) 0.8712(2) 0.91768(4) 0.0322(4) Uani 1 1 d .
H8A H 0.8044 0.8009 0.9157 0.039 Uiso 1 1 calc R
H8B H 0.7814 0.9799 0.9187 0.039 Uiso 1 1 calc R
C9 C 0.6459(2) 0.8446(2) 0.94964(4) 0.0320(4) Uani 1 1 d .
H9A H 0.5932 0.7345 0.9492 0.038 Uiso 1 1 calc R
H9B H 0.5625 0.9115 0.9514 0.038 Uiso 1 1 calc R
C10 C 0.7650(2) 0.8803(2) 0.97983(4) 0.0311(4) Uani 1 1 d .
H10A H 0.8484 0.8132 0.9779 0.037 Uiso 1 1 calc R
H10B H 0.8181 0.9901 0.9800 0.037 Uiso 1 1 calc R
C11 C 0.6913(2) 0.8555(2) 1.01235(4) 0.0316(4) Uani 1 1 d .
H11A H 0.6079 0.9224 1.0143 0.038 Uiso 1 1 calc R
H11B H 0.6387 0.7455 1.0123 0.038 Uiso 1 1 calc R
C12 C 0.8123(2) 0.8924(2) 1.04210(4) 0.0313(4) Uani 1 1 d .
H12A H 0.8644 1.0026 1.0421 0.038 Uiso 1 1 calc R
H12B H 0.8961 0.8261 1.0399 0.038 Uiso 1 1 calc R
C13 C 0.7416(2) 0.8674(2) 1.07487(5) 0.0333(4) Uani 1 1 d .
H13A H 0.6590 0.9350 1.0773 0.040 Uiso 1 1 calc R
H13B H 0.6885 0.7577 1.0748 0.040 Uiso 1 1 calc R
C14 C 0.8652(2) 0.9030(2) 1.10420(5) 0.0368(4) Uani 1 1 d .
H14A H 0.9186 1.0126 1.1042 0.044 Uiso 1 1 calc R
H14B H 0.9475 0.8352 1.1018 0.044 Uiso 1 1 calc R
C15 C 0.7948(3) 0.8788(3) 1.13700(5) 0.0474(5) Uani 1 1 d .
H15A H 0.8797 0.9055 1.1548 0.071 Uiso 1 1 calc R
H15B H 0.7458 0.7693 1.1377 0.071 Uiso 1 1 calc R
H15C H 0.7135 0.9458 1.1396 0.071 Uiso 1 1 calc R
C16 C 0.3498(2) 0.7001(2) 0.68978(4) 0.0331(4) Uani 1 1 d .
H16A H 0.4251 0.7271 0.6729 0.040 Uiso 1 1 calc R
H16B H 0.2441 0.7228 0.6816 0.040 Uiso 1 1 calc R
C17 C 0.3361(2) 0.5280(2) 0.69463(4) 0.0320(4) Uani 1 1 d .
H17A H 0.2675 0.5014 0.7127 0.038 Uiso 1 1 calc R
H17B H 0.4432 0.5024 0.7008 0.038 Uiso 1 1 calc R
C18 C 0.2650(2) 0.4327(2) 0.66334(4) 0.0309(4) Uani 1 1 d .
H18A H 0.3288 0.4673 0.6450 0.037 Uiso 1 1 calc R
H18B H 0.1551 0.4538 0.6582 0.037 Uiso 1 1 calc R
C19 C 0.2593(2) 0.2578(2) 0.66536(4) 0.0284(3) Uani 1 1 d .
H19A H 0.1865 0.2208 0.6821 0.034 Uiso 1 1 calc R
H19B H 0.3672 0.2370 0.6725 0.034 Uiso 1 1 calc R
C20 C 0.2019(2) 0.1666(2) 0.63246(4) 0.0296(4) Uani 1 1 d .
H20A H 0.0945 0.1890 0.6253 0.035 Uiso 1 1 calc R
H20B H 0.2750 0.2042 0.6158 0.035 Uiso 1 1 calc R
C21 C 0.1934(2) -0.0093(2) 0.63343(4) 0.0286(3) Uani 1 1 d .
H21A H 0.1161 -0.0481 0.6492 0.034 Uiso 1 1 calc R
H21B H 0.2995 -0.0319 0.6415 0.034 Uiso 1 1 calc R
C22 C 0.1434(2) -0.0969(2) 0.60006(4) 0.0286(3) Uani 1 1 d .
H22A H 0.0355 -0.0776 0.5924 0.034 Uiso 1 1 calc R
H22B H 0.2182 -0.0552 0.5841 0.034 Uiso 1 1 calc R
C23 C 0.1409(2) -0.2723(2) 0.60066(4) 0.0311(4) Uani 1 1 d .
H23A H 0.0646 -0.3143 0.6164 0.037 Uiso 1 1 calc R
H23B H 0.2482 -0.2915 0.6087 0.037 Uiso 1 1 calc R
C24 C 0.0939(2) -0.3606(2) 0.56720(4) 0.0298(4) Uani 1 1 d .
H24A H -0.0152 -0.3450 0.5595 0.036 Uiso 1 1 calc R
H24B H 0.1678 -0.3163 0.5513 0.036 Uiso 1 1 calc R
C25 C 0.0978(2) -0.5352(2) 0.56789(4) 0.0296(4) Uani 1 1 d .
H25A H 0.2064 -0.5505 0.5760 0.035 Uiso 1 1 calc R
H25B H 0.0227 -0.5795 0.5836 0.035 Uiso 1 1 calc R
C26 C 0.0538(2) -0.6241(2) 0.53454(5) 0.0323(4) Uani 1 1 d .
H26A H -0.0517 -0.6031 0.5257 0.039 Uiso 1 1 calc R
H26B H 0.1333 -0.5848 0.5192 0.039 Uiso 1 1 calc R
C27 C 0.0471(3) -0.7991(2) 0.53587(6) 0.0424(5) Uani 1 1 d .
H27A H 0.0161 -0.8501 0.5139 0.064 Uiso 1 1 calc R
H27B H -0.0315 -0.8389 0.5510 0.064 Uiso 1 1 calc R
H27C H 0.1525 -0.8211 0.5436 0.064 Uiso 1 1 calc R
N3 N 0.90477(17) 0.25235(17) 0.73875(4) 0.0294(3) Uani 1 1 d .
N4 N 1.07715(17) 0.43415(17) 0.76504(3) 0.0279(3) Uani 1 1 d .
C28 C 0.9427(2) 0.4057(2) 0.74555(4) 0.0296(4) Uani 1 1 d .
H28A H 0.8834 0.4821 0.7378 0.036 Uiso 1 1 calc R
C29 C 1.1258(2) 0.2940(2) 0.77127(5) 0.0352(4) Uani 1 1 d .
H29A H 1.2177 0.2798 0.7847 0.042 Uiso 1 1 calc R
C30 C 1.0181(2) 0.1808(2) 0.75468(5) 0.0353(4) Uani 1 1 d .
H30A H 1.0203 0.0718 0.7541 0.042 Uiso 1 1 calc R
C31 C 0.7694(2) 0.1770(2) 0.71602(5) 0.0331(4) Uani 1 1 d .
H31A H 0.6793 0.2360 0.7176 0.040 Uiso 1 1 calc R
H31B H 0.7335 0.0698 0.7224 0.040 Uiso 1 1 calc R
C32 C 0.8152(2) 0.1703(2) 0.68095(4) 0.0319(4) Uani 1 1 d .
H32A H 0.9104 0.1183 0.6797 0.038 Uiso 1 1 calc R
H32B H 0.8436 0.2778 0.6741 0.038 Uiso 1 1 calc R
C33 C 0.6789(2) 0.0817(2) 0.65759(5) 0.0348(4) Uani 1 1 d .
H33A H 0.6352 -0.0167 0.6671 0.042 Uiso 1 1 calc R
H33B H 0.5922 0.1452 0.6553 0.042 Uiso 1 1 calc R
C34 C 0.7327(2) 0.0443(3) 0.62395(5) 0.0379(4) Uani 1 1 d .
H34A H 0.8187 -0.0199 0.6263 0.046 Uiso 1 1 calc R
H34B H 0.7778 0.1428 0.6147 0.046 Uiso 1 1 calc R
C35 C 0.5981(2) -0.0427(3) 0.60003(5) 0.0402(5) Uani 1 1 d .
H35A H 0.5502 -0.1391 0.6097 0.048 Uiso 1 1 calc R
H35B H 0.5140 0.0233 0.5971 0.048 Uiso 1 1 calc R
C36 C 0.6515(2) -0.0863(3) 0.56669(5) 0.0463(5) Uani 1 1 d .
H36A H 0.7350 -0.1530 0.5696 0.056 Uiso 1 1 calc R
H36B H 0.7000 0.0099 0.5570 0.056 Uiso 1 1 calc R
C37 C 0.5166(2) -0.1721(3) 0.54286(5) 0.0430(5) Uani 1 1 d .
H37A H 0.4322 -0.1061 0.5403 0.052 Uiso 1 1 calc R
H37B H 0.4695 -0.2691 0.5524 0.052 Uiso 1 1 calc R
C38 C 0.5679(2) -0.2138(3) 0.50910(5) 0.0445(5) Uani 1 1 d .
H38A H 0.6515 -0.2808 0.5115 0.053 Uiso 1 1 calc R
H38B H 0.6154 -0.1171 0.4995 0.053 Uiso 1 1 calc R
C39 C 0.4305(2) -0.2985(3) 0.48571(5) 0.0438(5) Uani 1 1 d .
H39A H 0.3475 -0.2309 0.4833 0.053 Uiso 1 1 calc R
H39B H 0.3824 -0.3944 0.4955 0.053 Uiso 1 1 calc R
C40 C 0.4787(2) -0.3432(3) 0.45180(5) 0.0428(5) Uani 1 1 d .
H40A H 0.5269 -0.2475 0.4419 0.051 Uiso 1 1 calc R
H40B H 0.5612 -0.4114 0.4541 0.051 Uiso 1 1 calc R
C41 C 0.3396(3) -0.4271(3) 0.42882(5) 0.0507(6) Uani 1 1 d .
H41A H 0.2576 -0.3583 0.4264 0.061 Uiso 1 1 calc R
H41B H 0.2908 -0.5219 0.4389 0.061 Uiso 1 1 calc R
C42 C 0.3856(3) -0.4741(3) 0.39489(6) 0.0568(6) Uani 1 1 d .
H42A H 0.2907 -0.5284 0.3816 0.085 Uiso 1 1 calc R
H42B H 0.4656 -0.5435 0.3970 0.085 Uiso 1 1 calc R
H42C H 0.4302 -0.3806 0.3843 0.085 Uiso 1 1 calc R
C43 C 1.1587(2) 0.5919(2) 0.77690(4) 0.0311(4) Uani 1 1 d .
H43A H 1.1404 0.6656 0.7600 0.037 Uiso 1 1 calc R
H43B H 1.2751 0.5911 0.7800 0.037 Uiso 1 1 calc R
C44 C 1.1011(2) 0.6494(2) 0.80910(4) 0.0323(4) Uani 1 1 d .
H44A H 0.9835 0.6431 0.8064 0.039 Uiso 1 1 calc R
H44B H 1.1482 0.7605 0.8140 0.039 Uiso 1 1 calc R
C45 C 1.1438(2) 0.5575(2) 0.83817(4) 0.0328(4) Uani 1 1 d .
H45A H 1.2561 0.5405 0.8377 0.039 Uiso 1 1 calc R
H45B H 1.0748 0.4540 0.8362 0.039 Uiso 1 1 calc R
C46 C 1.1233(2) 0.6419(2) 0.87092(4) 0.0342(4) Uani 1 1 d .
H46A H 1.1895 0.7468 0.8724 0.041 Uiso 1 1 calc R
H46B H 1.0103 0.6561 0.8715 0.041 Uiso 1 1 calc R
C47 C 1.1699(2) 0.5560(2) 0.90060(4) 0.0341(4) Uani 1 1 d .
H47A H 1.2783 0.5302 0.8986 0.041 Uiso 1 1 calc R
H47B H 1.0949 0.4567 0.9007 0.041 Uiso 1 1 calc R
C48 C 1.1682(2) 0.6506(2) 0.93309(4) 0.0328(4) Uani 1 1 d .
H48A H 1.2434 0.7497 0.9330 0.039 Uiso 1 1 calc R
H48B H 1.0599 0.6768 0.9350 0.039 Uiso 1 1 calc R
C49 C 1.2139(2) 0.5656(2) 0.96291(4) 0.0325(4) Uani 1 1 d .
H49A H 1.3206 0.5361 0.9607 0.039 Uiso 1 1 calc R
H49B H 1.1364 0.4683 0.9634 0.039 Uiso 1 1 calc R
C50 C 1.2178(2) 0.6625(2) 0.99530(4) 0.0319(4) Uani 1 1 d .
H50A H 1.2957 0.7596 0.9948 0.038 Uiso 1 1 calc R
H50B H 1.1113 0.6925 0.9975 0.038 Uiso 1 1 calc R
C51 C 1.2628(2) 0.5773(2) 1.02521(4) 0.0332(4) Uani 1 1 d .
H51A H 1.1852 0.4800 1.0256 0.040 Uiso 1 1 calc R
H51B H 1.3695 0.5476 1.0231 0.040 Uiso 1 1 calc R
C52 C 1.2662(2) 0.6733(2) 1.05751(4) 0.0339(4) Uani 1 1 d .
H52A H 1.1597 0.7035 1.0596 0.041 Uiso 1 1 calc R
H52B H 1.3443 0.7702 1.0571 0.041 Uiso 1 1 calc R
C53 C 1.3102(3) 0.5884(2) 1.08747(5) 0.0421(5) Uani 1 1 d .
H53A H 1.4177 0.5600 1.0857 0.051 Uiso 1 1 calc R
H53B H 1.2332 0.4906 1.0878 0.051 Uiso 1 1 calc R
C54 C 1.3101(4) 0.6859(3) 1.11953(6) 0.0599(7) Uani 1 1 d .
H54A H 1.3433 0.6278 1.1379 0.090 Uiso 1 1 calc R
H54B H 1.2023 0.7089 1.1221 0.090 Uiso 1 1 calc R
H54C H 1.3846 0.7839 1.1192 0.090 Uiso 1 1 calc R

loop_
_atom_site_aniso_label
_atom_site_aniso_U_11
_atom_site_aniso_U_22
_atom_site_aniso_U_33
_atom_site_aniso_U_23
_atom_site_aniso_U_13
_atom_site_aniso_U_12
I1 0.03886(7) 0.03225(7) 0.03329(7) 0.00142(5) 0.00359(5) 0.00910(5)
I2 0.04173(8) 0.03447(7) 0.05230(9) 0.01335(6) 0.01263(6) 0.00978(5)
N1 0.0302(7) 0.0295(7) 0.0282(7) -0.0010(6) 0.0063(6) 0.0029(6)
N2 0.0321(7) 0.0230(7) 0.0270(7) 0.0019(5) 0.0056(6) 0.0053(6)
C1 0.0308(9) 0.0265(8) 0.0291(9) 0.0019(7) 0.0075(7) 0.0073(7)
C2 0.0379(10) 0.0274(9) 0.0387(10) 0.0016(7) 0.0044(8) 0.0113(7)
C3 0.0419(10) 0.0269(9) 0.0391(10) -0.0036(7) 0.0061(8) 0.0095(8)
C4 0.0297(9) 0.0418(10) 0.0322(9) -0.0022(8) 0.0016(7) 0.0011(8)
C5 0.0310(9) 0.0344(9) 0.0318(9) -0.0022(7) 0.0032(7) 0.0051(7)
C6 0.0322(9) 0.0370(10) 0.0331(9) -0.0037(8) 0.0017(7) 0.0075(8)
C7 0.0335(9) 0.0360(10) 0.0345(10) 0.0010(8) 0.0013(7) 0.0079(8)
C8 0.0341(9) 0.0298(9) 0.0334(9) 0.0001(7) 0.0024(7) 0.0083(7)
C9 0.0324(9) 0.0305(9) 0.0339(9) 0.0031(7) 0.0023(7) 0.0078(7)
C10 0.0335(9) 0.0269(8) 0.0345(9) 0.0016(7) 0.0040(7) 0.0088(7)
C11 0.0331(9) 0.0296(9) 0.0333(9) 0.0033(7) 0.0034(7) 0.0085(7)
C12 0.0331(9) 0.0268(8) 0.0349(9) 0.0005(7) 0.0037(7) 0.0080(7)
C13 0.0349(9) 0.0312(9) 0.0354(10) 0.0017(7) 0.0041(7) 0.0102(7)
C14 0.0411(10) 0.0332(10) 0.0372(10) -0.0001(8) -0.0002(8) 0.0122(8)
C15 0.0590(13) 0.0491(12) 0.0363(11) 0.0034(9) 0.0034(9) 0.0151(10)
C16 0.0463(11) 0.0275(9) 0.0257(9) 0.0012(7) 0.0020(7) 0.0067(8)
C17 0.0412(10) 0.0260(8) 0.0286(9) 0.0001(7) 0.0019(7) 0.0057(7)
C18 0.0377(9) 0.0282(9) 0.0273(9) -0.0003(7) 0.0039(7) 0.0071(7)
C19 0.0288(8) 0.0271(8) 0.0298(9) -0.0004(7) 0.0033(7) 0.0065(7)
C20 0.0309(9) 0.0263(8) 0.0312(9) 0.0006(7) 0.0037(7) 0.0035(7)
C21 0.0283(8) 0.0262(8) 0.0316(9) 0.0006(7) 0.0034(7) 0.0052(7)
C22 0.0271(8) 0.0266(8) 0.0320(9) 0.0001(7) 0.0017(7) 0.0048(7)
C23 0.0317(9) 0.0266(8) 0.0338(9) -0.0010(7) 0.0015(7) 0.0031(7)
C24 0.0281(8) 0.0271(8) 0.0331(9) 0.0004(7) 0.0006(7) 0.0028(7)
C25 0.0248(8) 0.0301(9) 0.0332(9) 0.0007(7) 0.0005(7) 0.0040(7)
C26 0.0306(9) 0.0304(9) 0.0347(9) -0.0018(7) 0.0030(7) 0.0026(7)
C27 0.0429(11) 0.0301(10) 0.0517(12) -0.0049(8) 0.0040(9) 0.0015(8)
N3 0.0293(7) 0.0303(7) 0.0283(7) -0.0026(6) 0.0047(6) 0.0049(6)
N4 0.0308(7) 0.0280(7) 0.0250(7) 0.0007(6) 0.0045(6) 0.0046(6)
C28 0.0302(9) 0.0280(8) 0.0314(9) 0.0013(7) 0.0059(7) 0.0062(7)
C29 0.0397(10) 0.0321(9) 0.0348(10) 0.0002(7) -0.0018(8) 0.0120(8)
C30 0.0416(10) 0.0285(9) 0.0372(10) 0.0005(7) 0.0024(8) 0.0113(8)
C31 0.0270(8) 0.0353(9) 0.0355(10) -0.0038(7) 0.0041(7) 0.0015(7)
C32 0.0280(8) 0.0334(9) 0.0318(9) -0.0014(7) 0.0044(7) -0.0019(7)
C33 0.0233(8) 0.0421(10) 0.0377(10) -0.0038(8) 0.0014(7) 0.0046(7)
C34 0.0274(9) 0.0478(11) 0.0357(10) -0.0079(8) 0.0014(7) 0.0016(8)
C35 0.0255(9) 0.0554(12) 0.0362(10) -0.0084(9) 0.0016(7) 0.0001(8)
C36 0.0290(10) 0.0654(14) 0.0399(11) -0.0136(10) 0.0038(8) -0.0013(9)
C37 0.0282(9) 0.0610(13) 0.0356(10) -0.0085(9) 0.0030(8) -0.0014(9)
C38 0.0319(10) 0.0604(13) 0.0374(11) -0.0120(9) 0.0052(8) -0.0002(9)
C39 0.0302(10) 0.0618(14) 0.0361(10) -0.0085(9) 0.0022(8) 0.0018(9)
C40 0.0308(10) 0.0584(13) 0.0357(10) -0.0077(9) 0.0038(8) 0.0002(9)
C41 0.0333(10) 0.0752(16) 0.0384(11) -0.0110(11) 0.0014(8) -0.0017(10)
C42 0.0494(13) 0.0761(17) 0.0397(12) -0.0126(11) 0.0020(10) 0.0009(12)
C43 0.0347(9) 0.0270(9) 0.0301(9) 0.0005(7) 0.0036(7) 0.0002(7)
C44 0.0383(10) 0.0272(9) 0.0311(9) -0.0031(7) 0.0013(7) 0.0071(7)
C45 0.0424(10) 0.0282(9) 0.0290(9) -0.0001(7) 0.0043(7) 0.0097(7)
C46 0.0438(10) 0.0301(9) 0.0297(9) -0.0015(7) 0.0016(8) 0.0115(8)
C47 0.0460(11) 0.0276(9) 0.0297(9) -0.0010(7) 0.0038(8) 0.0096(8)
C48 0.0408(10) 0.0281(9) 0.0304(9) -0.0019(7) 0.0012(7) 0.0102(7)
C49 0.0387(10) 0.0273(9) 0.0318(9) -0.0006(7) 0.0019(7) 0.0075(7)
C50 0.0366(9) 0.0274(9) 0.0319(9) -0.0002(7) -0.0005(7) 0.0085(7)
C51 0.0398(10) 0.0265(9) 0.0335(9) 0.0015(7) 0.0004(7) 0.0076(7)
C52 0.0407(10) 0.0300(9) 0.0311(9) 0.0013(7) -0.0035(7) 0.0091(8)
C53 0.0543(12) 0.0363(10) 0.0353(10) 0.0056(8) -0.0042(9) 0.0086(9)
C54 0.0839(18) 0.0608(15) 0.0348(12) 0.0021(10) -0.0084(11) 0.0174(13)

loop_
_atom_type_symbol
_atom_type_description
_atom_type_scat_dispersion_real
_atom_type_scat_dispersion_imag
_atom_type_scat_source
C C 0.0033 0.0016 'International Tables Vol C Tables 4.2.6.8 and 6.1.1.4'
H H 0.0000 0.0000 'International Tables Vol C Tables 4.2.6.8 and 6.1.1.4'
N N 0.0061 0.0033 'International Tables Vol C Tables 4.2.6.8 and 6.1.1.4'
I I -0.4742 1.8119 'International Tables Vol C Tables 4.2.6.8 and 6.1.1.4'

loop_
_geom_angle_atom_site_label_1
_geom_angle_atom_site_label_2
_geom_angle_atom_site_label_3
_geom_angle
C1 N1 C3 108.76(15)
C1 N1 C4 124.76(15)
C3 N1 C4 126.46(15)
C1 N2 C2 108.45(15)
C1 N2 C16 126.30(15)
C2 N2 C16 125.20(15)
N1 C1 N2 108.48(15)
N1 C1 H1A 125.8
N2 C1 H1A 125.8
C3 C2 N2 107.13(16)
C3 C2 H2A 126.4
N2 C2 H2A 126.4
C2 C3 N1 107.18(16)
C2 C3 H3A 126.4
N1 C3 H3A 126.4
N1 C4 C5 111.85(15)
N1 C4 H4A 109.2
C5 C4 H4A 109.2
N1 C4 H4B 109.2
C5 C4 H4B 109.2
H4A C4 H4B 107.9
C4 C5 C6 111.56(15)
C4 C5 H5A 109.3
C6 C5 H5A 109.3
C4 C5 H5B 109.3
C6 C5 H5B 109.3
H5A C5 H5B 108.0
C5 C6 C7 112.90(15)
C5 C6 H6A 109.0
C7 C6 H6A 109.0
C5 C6 H6B 109.0
C7 C6 H6B 109.0
H6A C6 H6B 107.8
C8 C7 C6 112.99(16)
C8 C7 H7A 109.0
C6 C7 H7A 109.0
C8 C7 H7B 109.0
C6 C7 H7B 109.0
H7A C7 H7B 107.8
C9 C8 C7 114.17(16)
C9 C8 H8A 108.7
C7 C8 H8A 108.7
C9 C8 H8B 108.7
C7 C8 H8B 108.7
H8A C8 H8B 107.6
C8 C9 C10 112.75(15)
C8 C9 H9A 109.0
C10 C9 H9A 109.0
C8 C9 H9B 109.0
C10 C9 H9B 109.0
H9A C9 H9B 107.8
C11 C10 C9 114.36(15)
C11 C10 H10A 108.7
C9 C10 H10A 108.7
C11 C10 H10B 108.7
C9 C10 H10B 108.7
H10A C10 H10B 107.6
C12 C11 C10 113.37(15)
C12 C11 H11A 108.9
C10 C11 H11A 108.9
C12 C11 H11B 108.9
C10 C11 H11B 108.9
H11A C11 H11B 107.7
C11 C12 C13 114.32(15)
C11 C12 H12A 108.7
C13 C12 H12A 108.7
C11 C12 H12B 108.7
C13 C12 H12B 108.7
H12A C12 H12B 107.6
C14 C13 C12 113.36(16)
C14 C13 H13A 108.9
C12 C13 H13A 108.9
C14 C13 H13B 108.9
C12 C13 H13B 108.9
H13A C13 H13B 107.7
C13 C14 C15 113.50(18)
C13 C14 H14A 108.9
C15 C14 H14A 108.9
C13 C14 H14B 108.9
C15 C14 H14B 108.9
H14A C14 H14B 107.7
C14 C15 H15A 109.5
C14 C15 H15B 109.5
H15A C15 H15B 109.5
C14 C15 H15C 109.5
H15A C15 H15C 109.5
H15B C15 H15C 109.5
N2 C16 C17 112.98(15)
N2 C16 H16A 109.0
C17 C16 H16A 109.0
N2 C16 H16B 109.0
C17 C16 H16B 109.0
H16A C16 H16B 107.8
C16 C17 C18 110.39(15)
C16 C17 H17A 109.6
C18 C17 H17A 109.6
C16 C17 H17B 109.6
C18 C17 H17B 109.6
H17A C17 H17B 108.1
C17 C18 C19 113.65(15)
C17 C18 H18A 108.8
C19 C18 H18A 108.8
C17 C18 H18B 108.8
C19 C18 H18B 108.8
H18A C18 H18B 107.7
C18 C19 C20 112.26(14)
C18 C19 H19A 109.2
C20 C19 H19A 109.2
C18 C19 H19B 109.2
C20 C19 H19B 109.2
H19A C19 H19B 107.9
C21 C20 C19 114.00(15)
C21 C20 H20A 108.8
C19 C20 H20A 108.8
C21 C20 H20B 108.8
C19 C20 H20B 108.8
H20A C20 H20B 107.6
C20 C21 C22 113.04(15)
C20 C21 H21A 109.0
C22 C21 H21A 109.0
C20 C21 H21B 109.0
C22 C21 H21B 109.0
H21A C21 H21B 107.8
C23 C22 C21 113.18(15)
C23 C22 H22A 108.9
C21 C22 H22A 108.9
C23 C22 H22B 108.9
C21 C22 H22B 108.9
H22A C22 H22B 107.8
C22 C23 C24 113.52(15)
C22 C23 H23A 108.9
C24 C23 H23A 108.9
C22 C23 H23B 108.9
C24 C23 H23B 108.9
H23A C23 H23B 107.7
C25 C24 C23 112.98(15)
C25 C24 H24A 109.0
C23 C24 H24A 109.0
C25 C24 H24B 109.0
C23 C24 H24B 109.0
H24A C24 H24B 107.8
C26 C25 C24 113.47(15)
C26 C25 H25A 108.9
C24 C25 H25A 108.9
C26 C25 H25B 108.9
C24 C25 H25B 108.9
H25A C25 H25B 107.7
C27 C26 C25 113.12(16)
C27 C26 H26A 109.0
C25 C26 H26A 109.0
C27 C26 H26B 109.0
C25 C26 H26B 109.0
H26A C26 H26B 107.8
C26 C27 H27A 109.5
C26 C27 H27B 109.5
H27A C27 H27B 109.5
C26 C27 H27C 109.5
H27A C27 H27C 109.5
H27B C27 H27C 109.5
C28 N3 C30 108.57(15)
C28 N3 C31 124.40(16)
C30 N3 C31 126.90(16)
C28 N4 C29 108.62(15)
C28 N4 C43 124.09(15)
C29 N4 C43 127.28(15)
N4 C28 N3 108.59(16)
N4 C28 H28A 125.7
N3 C28 H28A 125.7
C30 C29 N4 106.91(16)
C30 C29 H29A 126.5
N4 C29 H29A 126.5
C29 C30 N3 107.32(16)
C29 C30 H30A 126.3
N3 C30 H30A 126.3
N3 C31 C32 111.23(14)
N3 C31 H31A 109.4
C32 C31 H31A 109.4
N3 C31 H31B 109.4
C32 C31 H31B 109.4
H31A C31 H31B 108.0
C31 C32 C33 111.41(15)
C31 C32 H32A 109.3
C33 C32 H32A 109.3
C31 C32 H32B 109.3
C33 C32 H32B 109.3
H32A C32 H32B 108.0
C34 C33 C32 112.15(15)
C34 C33 H33A 109.2
C32 C33 H33A 109.2
C34 C33 H33B 109.2
C32 C33 H33B 109.2
H33A C33 H33B 107.9
C33 C34 C35 113.17(15)
C33 C34 H34A 108.9
C35 C34 H34A 108.9
C33 C34 H34B 108.9
C35 C34 H34B 108.9
H34A C34 H34B 107.8
C36 C35 C34 113.73(16)
C36 C35 H35A 108.8
C34 C35 H35A 108.8
C36 C35 H35B 108.8
C34 C35 H35B 108.8
H35A C35 H35B 107.7
C35 C36 C37 113.49(16)
C35 C36 H36A 108.9
C37 C36 H36A 108.9
C35 C36 H36B 108.9
C37 C36 H36B 108.9
H36A C36 H36B 107.7
C36 C37 C38 114.06(16)
C36 C37 H37A 108.7
C38 C37 H37A 108.7
C36 C37 H37B 108.7
C38 C37 H37B 108.7
H37A C37 H37B 107.6
C37 C38 C39 112.94(16)
C37 C38 H38A 109.0
C39 C38 H38A 109.0
C37 C38 H38B 109.0
C39 C38 H38B 109.0
H38A C38 H38B 107.8
C38 C39 C40 114.09(16)
C38 C39 H39A 108.7
C40 C39 H39A 108.7
C38 C39 H39B 108.7
C40 C39 H39B 108.7
H39A C39 H39B 107.6
C41 C40 C39 113.19(17)
C41 C40 H40A 108.9
C39 C40 H40A 108.9
C41 C40 H40B 108.9
C39 C40 H40B 108.9
H40A C40 H40B 107.8
C40 C41 C42 113.99(18)
C40 C41 H41A 108.8
C42 C41 H41A 108.8
C40 C41 H41B 108.8
C42 C41 H41B 108.8
H41A C41 H41B 107.6
C41 C42 H42A 109.5
C41 C42 H42B 109.5
H42A C42 H42B 109.5
C41 C42 H42C 109.5
H42A C42 H42C 109.5
H42B C42 H42C 109.5
N4 C43 C44 112.83(15)
N4 C43 H43A 109.0
C44 C43 H43A 109.0
N4 C43 H43B 109.0
C44 C43 H43B 109.0
H43A C43 H43B 107.8
C43 C44 C45 113.70(15)
C43 C44 H44A 108.8
C45 C44 H44A 108.8
C43 C44 H44B 108.8
C45 C44 H44B 108.8
H44A C44 H44B 107.7
C44 C45 C46 112.05(15)
C44 C45 H45A 109.2
C46 C45 H45A 109.2
C44 C45 H45B 109.2
C46 C45 H45B 109.2
H45A C45 H45B 107.9
C47 C46 C45 113.61(15)
C47 C46 H46A 108.8
C45 C46 H46A 108.8
C47 C46 H46B 108.8
C45 C46 H46B 108.8
H46A C46 H46B 107.7
C46 C47 C48 113.00(15)
C46 C47 H47A 109.0
C48 C47 H47A 109.0
C46 C47 H47B 109.0
C48 C47 H47B 109.0
H47A C47 H47B 107.8
C49 C48 C47 113.42(15)
C49 C48 H48A 108.9
C47 C48 H48A 108.9
C49 C48 H48B 108.9
C47 C48 H48B 108.9
H48A C48 H48B 107.7
C48 C49 C50 113.33(15)
C48 C49 H49A 108.9
C50 C49 H49A 108.9
C48 C49 H49B 108.9
C50 C49 H49B 108.9
H49A C49 H49B 107.7
C51 C50 C49 113.41(15)
C51 C50 H50A 108.9
C49 C50 H50A 108.9
C51 C50 H50B 108.9
C49 C50 H50B 108.9
H50A C50 H50B 107.7
C52 C51 C50 113.53(15)
C52 C51 H51A 108.9
C50 C51 H51A 108.9
C52 C51 H51B 108.9
C50 C51 H51B 108.9
H51A C51 H51B 107.7
C51 C52 C53 113.76(16)
C51 C52 H52A 108.8
C53 C52 H52A 108.8
C51 C52 H52B 108.8
C53 C52 H52B 108.8
H52A C52 H52B 107.7
C52 C53 C54 112.75(18)
C52 C53 H53A 109.0
C54 C53 H53A 109.0
C52 C53 H53B 109.0
C54 C53 H53B 109.0
H53A C53 H53B 107.8
C53 C54 H54A 109.5
C53 C54 H54B 109.5
H54A C54 H54B 109.5
C53 C54 H54C 109.5
H54A C54 H54C 109.5
H54B C54 H54C 109.5

loop_
_geom_bond_atom_site_label_1
_geom_bond_atom_site_label_2
_geom_bond_distance
N1 C1 1.330(2)
N1 C3 1.374(2)
N1 C4 1.473(2)
N2 C1 1.333(2)
N2 C2 1.379(2)
N2 C16 1.474(2)
C1 H1A 0.9500
C2 C3 1.349(3)
C2 H2A 0.9500
C3 H3A 0.9500
C4 C5 1.520(3)
C4 H4A 0.9900
C4 H4B 0.9900
C5 C6 1.521(3)
C5 H5A 0.9900
C5 H5B 0.9900
C6 C7 1.527(3)
C6 H6A 0.9900
C6 H6B 0.9900
C7 C8 1.525(3)
C7 H7A 0.9900
C7 H7B 0.9900
C8 C9 1.523(3)
C8 H8A 0.9900
C8 H8B 0.9900
C9 C10 1.525(3)
C9 H9A 0.9900
C9 H9B 0.9900
C10 C11 1.525(3)
C10 H10A 0.9900
C10 H10B 0.9900
C11 C12 1.522(3)
C11 H11A 0.9900
C11 H11B 0.9900
C12 C13 1.523(3)
C12 H12A 0.9900
C12 H12B 0.9900
C13 C14 1.522(3)
C13 H13A 0.9900
C13 H13B 0.9900
C14 C15 1.522(3)
C14 H14A 0.9900
C14 H14B 0.9900
C15 H15A 0.9800
C15 H15B 0.9800
C15 H15C 0.9800
C16 C17 1.509(2)
C16 H16A 0.9900
C16 H16B 0.9900
C17 C18 1.518(2)
C17 H17A 0.9900
C17 H17B 0.9900
C18 C19 1.521(2)
C18 H18A 0.9900
C18 H18B 0.9900
C19 C20 1.531(2)
C19 H19A 0.9900
C19 H19B 0.9900
C20 C21 1.524(2)
C20 H20A 0.9900
C20 H20B 0.9900
C21 C22 1.525(2)
C21 H21A 0.9900
C21 H21B 0.9900
C22 C23 1.524(2)
C22 H22A 0.9900
C22 H22B 0.9900
C23 C24 1.527(2)
C23 H23A 0.9900
C23 H23B 0.9900
C24 C25 1.526(2)
C24 H24A 0.9900
C24 H24B 0.9900
C25 C26 1.523(2)
C25 H25A 0.9900
C25 H25B 0.9900
C26 C27 1.518(3)
C26 H26A 0.9900
C26 H26B 0.9900
C27 H27A 0.9800
C27 H27B 0.9800
C27 H27C 0.9800
N3 C28 1.331(2)
N3 C30 1.372(2)
N3 C31 1.470(2)
N4 C28 1.328(2)
N4 C29 1.379(2)
N4 C43 1.475(2)
C28 H28A 0.9500
C29 C30 1.349(3)
C29 H29A 0.9500
C30 H30A 0.9500
C31 C32 1.515(3)
C31 H31A 0.9900
C31 H31B 0.9900
C32 C33 1.526(2)
C32 H32A 0.9900
C32 H32B 0.9900
C33 C34 1.516(3)
C33 H33A 0.9900
C33 H33B 0.9900
C34 C35 1.525(3)
C34 H34A 0.9900
C34 H34B 0.9900
C35 C36 1.516(3)
C35 H35A 0.9900
C35 H35B 0.9900
C36 C37 1.520(3)
C36 H36A 0.9900
C36 H36B 0.9900
C37 C38 1.521(3)
C37 H37A 0.9900
C37 H37B 0.9900
C38 C39 1.521(3)
C38 H38A 0.9900
C38 H38B 0.9900
C39 C40 1.522(3)
C39 H39A 0.9900
C39 H39B 0.9900
C40 C41 1.519(3)
C40 H40A 0.9900
C40 H40B 0.9900
C41 C42 1.522(3)
C41 H41A 0.9900
C41 H41B 0.9900
C42 H42A 0.9800
C42 H42B 0.9800
C42 H42C 0.9800
C43 C44 1.525(2)
C43 H43A 0.9900
C43 H43B 0.9900
C44 C45 1.525(3)
C44 H44A 0.9900
C44 H44B 0.9900
C45 C46 1.526(2)
C45 H45A 0.9900
C45 H45B 0.9900
C46 C47 1.522(3)
C46 H46A 0.9900
C46 H46B 0.9900
C47 C48 1.526(2)
C47 H47A 0.9900
C47 H47B 0.9900
C48 C49 1.520(3)
C48 H48A 0.9900
C48 H48B 0.9900
C49 C50 1.526(2)
C49 H49A 0.9900
C49 H49B 0.9900
C50 C51 1.523(2)
C50 H50A 0.9900
C50 H50B 0.9900
C51 C52 1.519(2)
C51 H51A 0.9900
C51 H51B 0.9900
C52 C53 1.521(3)
C52 H52A 0.9900
C52 H52B 0.9900
C53 C54 1.522(3)
C53 H53A 0.9900
C53 H53B 0.9900
C54 H54A 0.9800
C54 H54B 0.9800
C54 H54C 0.9800

loop_
_geom_torsion_atom_site_label_1
_geom_torsion_atom_site_label_2
_geom_torsion_atom_site_label_3
_geom_torsion_atom_site_label_4
_geom_torsion
C3 N1 C1 N2 -0.4(2)
C4 N1 C1 N2 178.28(15)
C2 N2 C1 N1 0.3(2)
C16 N2 C1 N1 177.60(16)
C1 N2 C2 C3 -0.2(2)
C16 N2 C2 C3 -177.48(17)
N2 C2 C3 N1 0.0(2)
C1 N1 C3 C2 0.2(2)
C4 N1 C3 C2 -178.37(17)
C1 N1 C4 C5 -104.5(2)
C3 N1 C4 C5 73.9(2)
N1 C4 C5 C6 177.46(15)
C4 C5 C6 C7 177.30(16)
C5 C6 C7 C8 -172.88(16)
C6 C7 C8 C9 178.37(15)
C7 C8 C9 C10 -177.43(15)
C8 C9 C10 C11 179.82(15)
C9 C10 C11 C12 -179.80(15)
C10 C11 C12 C13 -179.59(15)
C11 C12 C13 C14 179.22(15)
C12 C13 C14 C15 179.77(16)
C1 N2 C16 C17 41.0(3)
C2 N2 C16 C17 -142.18(18)
N2 C16 C17 C18 175.24(15)
C16 C17 C18 C19 175.44(16)
C17 C18 C19 C20 -174.53(15)
C18 C19 C20 C21 -179.64(15)
C19 C20 C21 C22 -177.36(14)
C20 C21 C22 C23 177.81(15)
C21 C22 C23 C24 -178.92(14)
C22 C23 C24 C25 177.90(15)
C23 C24 C25 C26 -179.07(15)
C24 C25 C26 C27 -176.16(15)
C29 N4 C28 N3 -0.8(2)
C43 N4 C28 N3 178.00(15)
C30 N3 C28 N4 0.6(2)
C31 N3 C28 N4 -175.58(15)
C28 N4 C29 C30 0.7(2)
C43 N4 C29 C30 -178.02(16)
N4 C29 C30 N3 -0.4(2)
C28 N3 C30 C29 -0.1(2)
C31 N3 C30 C29 175.92(17)
C28 N3 C31 C32 85.7(2)
C30 N3 C31 C32 -89.8(2)
N3 C31 C32 C33 175.84(15)
C31 C32 C33 C34 -168.05(17)
C32 C33 C34 C35 -179.35(18)
C33 C34 C35 C36 -177.8(2)
C34 C35 C36 C37 -179.6(2)
C35 C36 C37 C38 178.9(2)
C36 C37 C38 C39 -179.6(2)
C37 C38 C39 C40 -179.5(2)
C38 C39 C40 C41 -179.8(2)
C39 C40 C41 C42 -179.4(2)
C28 N4 C43 C44 89.4(2)
C29 N4 C43 C44 -92.1(2)
N4 C43 C44 C45 66.7(2)
C43 C44 C45 C46 165.37(16)
C44 C45 C46 C47 -178.22(17)
C45 C46 C47 C48 173.00(17)
C46 C47 C48 C49 179.79(17)
C47 C48 C49 C50 178.00(16)
C48 C49 C50 C51 179.72(16)
C49 C50 C51 C52 -179.79(16)
C50 C51 C52 C53 179.69(17)
C51 C52 C53 C54 -179.0(2)
